data_4074743
loop_
_publ_author_name
'Wei, Xiaolan'
'Carroll, Patrick J.'
'Sneddon, Larry G.'

_publ_section_title
;
 Ruthenium-Catalyzed Homo and Cross Metathesis Reactions of
 Alkenylpolyboranes:&#x00A0; New Routes to Functionalo-Carborane and
 Decaborane Derivatives
;
_journal_issue 3
_journal_name_full Organometallics
_journal_page_first 609
_journal_paper_doi 10.1021/om050851l
_journal_volume 25
_journal_year 2006
_chemical_formula_sum 'C12 H29 B11 O2'
_chemical_formula_weight 324.26
_space_group_IT_number 2
_symmetry_cell_setting triclinic
_symmetry_Int_Tables_number 2
_symmetry_space_group_name_Hall '-P 1'
_symmetry_space_group_name_H-M 'P -1'
_atom_sites_solution_hydrogens geom
_atom_sites_solution_primary direct
_audit_creation_method SHELXL-97
_cell_angle_alpha 95.676(2)
_cell_angle_beta 99.914(2)
_cell_angle_gamma 100.532(2)
_cell_formula_units_Z 4
_cell_length_a 11.3607(10)
_cell_length_b 12.2813(11)
_cell_length_c 14.8379(13)
_cell_measurement_temperature 143(1)
_cell_volume 1986.7(3)
_computing_data_collection 'CrystalClear (Rigaku, 1999)'
_computing_data_reduction 'CrystalClear (Rigaku, 1999)'
_computing_structure_refinement 'SHELXL-97 (Sheldrick, 1997)'
_computing_structure_solution 'SIR97 (Altomare, 1999)'
_diffrn_ambient_temperature 143(1)
_diffrn_measured_fraction_theta_full 0.986
_diffrn_measured_fraction_theta_max 0.986
_diffrn_measurement_device 'CCD Area Detector'
_diffrn_measurement_device_type 'Rigaku Mercury'
_diffrn_measurement_method 'phi and omega rotations'
_diffrn_radiation_monochromator graphite
_diffrn_radiation_source 'rotating anode'
_diffrn_radiation_type MoK\a
_diffrn_radiation_wavelength 0.71069
_diffrn_reflns_av_R_equivalents 0.0211
_diffrn_reflns_av_sigmaI/netI 0.0325
_diffrn_reflns_limit_h_max 12
_diffrn_reflns_limit_h_min -13
_diffrn_reflns_limit_k_max 14
_diffrn_reflns_limit_k_min -13
_diffrn_reflns_limit_l_max 15
_diffrn_reflns_limit_l_min -17
_diffrn_reflns_number 17501
_diffrn_reflns_theta_full 25.34
_diffrn_reflns_theta_max 25.34
_diffrn_reflns_theta_min 2.54
_exptl_absorpt_coefficient_mu 0.059
_exptl_absorpt_correction_T_max 1.0000
_exptl_absorpt_correction_T_min 0.8658
_exptl_absorpt_correction_type multi-scan
_exptl_crystal_density_diffrn 1.084
_exptl_crystal_F_000 688
_exptl_crystal_size_max 0.22
_exptl_crystal_size_mid 0.20
_exptl_crystal_size_min 0.06
_refine_diff_density_max 1.010
_refine_diff_density_min -0.842
_refine_diff_density_rms 0.051
_refine_ls_extinction_method none
_refine_ls_goodness_of_fit_ref 1.099
_refine_ls_hydrogen_treatment constr
_refine_ls_matrix_type full
_refine_ls_number_parameters 524
_refine_ls_number_reflns 7171
_refine_ls_number_restraints 119
_refine_ls_restrained_S_all 1.093
_refine_ls_R_factor_all 0.1033
_refine_ls_R_factor_gt 0.0835
_refine_ls_shift/su_max 0.110
_refine_ls_shift/su_mean 0.003
_refine_ls_structure_factor_coef Fsqd
_refine_ls_weighting_details 'calc w=1/[\s^2^(Fo^2^)+(0.1182P)^2^+1.3151P] where P=(Fo^2^+2Fc^2^)/3'
_refine_ls_weighting_scheme calc
_refine_ls_wR_factor_gt 0.2200
_refine_ls_wR_factor_ref 0.2397
_reflns_number_gt 5546
_reflns_number_total 7171
_reflns_threshold_expression >2sigma(I)
_cod_data_source_file om050851lsi20051002_080252.cif
_cod_data_source_block cmpd13
_cod_original_sg_symbol_H-M 'P -1       '
_cod_database_code 4074743

loop_
_symmetry_equiv_pos_as_xyz
'x, y, z'
'-x, -y, -z'

loop_
_atom_site_label
_atom_site_type_symbol
_atom_site_fract_x
_atom_site_fract_y
_atom_site_fract_z
_atom_site_U_iso_or_equiv
_atom_site_adp_type
_atom_site_occupancy
_atom_site_symmetry_multiplicity
_atom_site_calc_flag
_atom_site_refinement_flags
_atom_site_disorder_assembly
_atom_site_disorder_group
C1 C 0.7482(2) 0.9188(2) 0.61524(16) 0.0387(6) Uani 1 1 d D B .
C2 C 0.7037(2) 1.0356(2) 0.64494(17) 0.0395(6) Uani 1 1 d . . .
H2 H 0.7242 1.1085 0.6086 0.049 Uiso 1 1 calc R . .
B3 B 0.5969(3) 0.9246(3) 0.5860(2) 0.0398(7) Uani 1 1 d . . .
H3 H 0.5477 0.9205 0.5146 0.050 Uiso 1 1 calc R . .
B4 B 0.6432(3) 0.8068(3) 0.6287(2) 0.0408(7) Uani 1 1 d . . .
H4 H 0.6232 0.7250 0.5854 0.051 Uiso 1 1 calc R . .
B5 B 0.7822(3) 0.8530(3) 0.7095(2) 0.0462(8) Uani 1 1 d . . .
H5 H 0.8517 0.8011 0.7185 0.058 Uiso 1 1 calc R . .
B6 B 0.8223(3) 1.0019(3) 0.7171(2) 0.0492(8) Uani 1 1 d . . .
H6 H 0.9175 1.0479 0.7299 0.062 Uiso 1 1 calc R . .
B7 B 0.5686(3) 1.0119(3) 0.6794(2) 0.0444(7) Uani 1 1 d . . .
H7 H 0.4999 1.0643 0.6691 0.055 Uiso 1 1 calc R . .
B8 B 0.5285(3) 0.8651(3) 0.6719(2) 0.0429(7) Uani 1 1 d . . .
H8 H 0.4325 0.8211 0.6573 0.054 Uiso 1 1 calc R . .
B9 B 0.6423(3) 0.8204(3) 0.7485(2) 0.0476(8) Uani 1 1 d . . .
H9 H 0.6197 0.7471 0.7840 0.059 Uiso 1 1 calc R . .
B10 B 0.7561(3) 0.9402(3) 0.8027(2) 0.0492(8) Uani 1 1 d . . .
H10 H 0.8088 0.9446 0.8730 0.062 Uiso 1 1 calc R . .
B11 B 0.7084(3) 1.0588(3) 0.7604(2) 0.0469(8) Uani 1 1 d . . .
H11 H 0.7298 1.1414 0.8025 0.059 Uiso 1 1 calc R . .
B12 B 0.5977(3) 0.9472(3) 0.7804(2) 0.0465(8) Uani 1 1 d . . .
H12 H 0.5472 0.9564 0.8366 0.058 Uiso 1 1 calc R . .
C13 C 0.8196(3) 0.9139(2) 0.53665(19) 0.0481(7) Uani 1 1 d DU . .
H13a H 0.9059 0.9268 0.5635 0.064 Uiso 0.70 1 calc PR A 1
H13b H 0.7966 0.8390 0.5029 0.064 Uiso 0.70 1 calc PR A 1
H13a' H 0.8881 0.8789 0.5555 0.064 Uiso 0.30 1 calc PR A 2
H13b' H 0.7670 0.8665 0.4833 0.064 Uiso 0.30 1 calc PR A 2
C14 C 0.8011(4) 0.9947(3) 0.4703(2) 0.0387(8) Uani 0.70 1 d PDU B 1
H14 H 0.7337 0.9747 0.4222 0.052 Uiso 0.70 1 calc PR B 1
C15 C 0.8736(4) 1.0934(3) 0.4747(3) 0.0383(9) Uani 0.70 1 d PDU B 1
H15 H 0.9437 1.1097 0.5206 0.051 Uiso 0.70 1 calc PR B 1
C14' C 0.8667(8) 1.0241(6) 0.5084(6) 0.052(2) Uani 0.30 1 d PDU B 2
H14' H 0.9392 1.0663 0.5439 0.069 Uiso 0.30 1 calc PR B 2
C15' C 0.8150(10) 1.0677(5) 0.4374(7) 0.047(2) Uani 0.30 1 d PDU B 2
H15' H 0.7470 1.0227 0.3983 0.062 Uiso 0.30 1 calc PR B 2
C16 C 0.8552(3) 1.1810(2) 0.41439(18) 0.0445(6) Uani 1 1 d DU . .
H16a H 0.7947 1.1482 0.3594 0.059 Uiso 0.70 1 calc PR B 1
H16b H 0.9312 1.2093 0.3952 0.059 Uiso 0.70 1 calc PR B 1
H16a' H 0.8282 1.1793 0.3485 0.059 Uiso 0.30 1 calc PR B 2
H16b' H 0.9437 1.1978 0.4267 0.059 Uiso 0.30 1 calc PR B 2
B17 B 0.8118(3) 1.2806(2) 0.46504(18) 0.0360(6) Uani 1 1 d . B .
O18 O 0.82806(15) 1.38600(14) 0.44193(11) 0.0366(4) Uani 1 1 d . . .
C19 C 0.7660(2) 1.4514(2) 0.49915(17) 0.0362(6) Uani 1 1 d . B .
C20 C 0.7565(2) 1.3821(2) 0.58159(17) 0.0397(6) Uani 1 1 d . . .
O21 O 0.75734(16) 1.26933(14) 0.54007(11) 0.0397(4) Uani 1 1 d . B .
C22 C 0.8428(3) 1.5691(2) 0.5247(2) 0.0557(8) Uani 1 1 d . . .
H22a H 0.9204 1.5665 0.5614 0.084 Uiso 1 1 calc R B .
H22b H 0.8014 1.6146 0.5594 0.084 Uiso 1 1 calc R . .
H22c H 0.8553 1.6004 0.4695 0.084 Uiso 1 1 calc R . .
C23 C 0.6436(2) 1.4542(2) 0.44092(19) 0.0446(6) Uani 1 1 d . . .
H23a H 0.5958 1.3796 0.4248 0.067 Uiso 1 1 calc R B .
H23b H 0.6559 1.4855 0.3857 0.067 Uiso 1 1 calc R . .
H23c H 0.6014 1.4993 0.4753 0.067 Uiso 1 1 calc R . .
C24 C 0.8682(3) 1.4137(3) 0.6592(2) 0.0636(9) Uani 1 1 d . B .
H24a H 0.9407 1.4168 0.6337 0.095 Uiso 1 1 calc R . .
H24b H 0.8648 1.3587 0.7009 0.095 Uiso 1 1 calc R . .
H24c H 0.8695 1.4855 0.6919 0.095 Uiso 1 1 calc R . .
C25 C 0.6402(3) 1.3777(3) 0.6196(2) 0.0554(8) Uani 1 1 d . B .
H25a H 0.5709 1.3573 0.5697 0.083 Uiso 1 1 calc R . .
H25b H 0.6407 1.4498 0.6514 0.083 Uiso 1 1 calc R . .
H25c H 0.6355 1.3232 0.6617 0.083 Uiso 1 1 calc R . .
C26 C 0.7458(3) 0.7180(2) 0.07230(19) 0.0489(7) Uani 1 1 d . . .
C27 C 0.7111(3) 0.6088(2) 0.12558(18) 0.0452(6) Uani 1 1 d . . .
H27 H 0.7135 0.5247 0.0936 0.057 Uiso 1 1 calc R . .
B28 B 0.8469(3) 0.7003(4) 0.1672(2) 0.0590(10) Uani 1 1 d . . .
H28 H 0.9374 0.6814 0.1647 0.074 Uiso 1 1 calc R . .
B29 B 0.8149(4) 0.8324(3) 0.1506(3) 0.0651(11) Uani 1 1 d . . .
H29 H 0.8850 0.9003 0.1376 0.081 Uiso 1 1 calc R . .
B30 B 0.6603(4) 0.8136(3) 0.0961(3) 0.0596(9) Uani 1 1 d . . .
H30 H 0.6297 0.8697 0.0477 0.074 Uiso 1 1 calc R . .
B31 B 0.5962(3) 0.6693(3) 0.0781(2) 0.0485(8) Uani 1 1 d . . .
H31 H 0.5245 0.6305 0.0179 0.061 Uiso 1 1 calc R . .
B32 B 0.7561(3) 0.6404(3) 0.2420(2) 0.0534(9) Uani 1 1 d . . .
H32 H 0.7875 0.5825 0.2883 0.067 Uiso 1 1 calc R . .
B33 B 0.8195(4) 0.7868(4) 0.2608(3) 0.0685(12) Uani 1 1 d . . .
H33 H 0.8918 0.8255 0.3205 0.086 Uiso 1 1 calc R . .
B34 B 0.7037(4) 0.8570(3) 0.2157(3) 0.0699(11) Uani 1 1 d . . .
H34 H 0.7008 0.9418 0.2458 0.087 Uiso 1 1 calc R . .
B35 B 0.5676(4) 0.7549(3) 0.1716(3) 0.0606(9) Uani 1 1 d . . .
H35 H 0.4765 0.7726 0.1734 0.076 Uiso 1 1 calc R . .
B36 B 0.6016(3) 0.6218(3) 0.1876(2) 0.0486(8) Uani 1 1 d . . .
H36 H 0.5327 0.5519 0.1992 0.061 Uiso 1 1 calc R . .
B37 B 0.6675(4) 0.7380(3) 0.2734(3) 0.0596(9) Uani 1 1 d . . .
H37 H 0.6413 0.7449 0.3414 0.074 Uiso 1 1 calc R . .
C38 C 0.7842(3) 0.7024(3) -0.0220(2) 0.0616(8) Uani 1 1 d U . .
H38a H 0.7492 0.7520 -0.0609 0.082 Uiso 1 1 calc R . .
H38b H 0.8723 0.7249 -0.0128 0.082 Uiso 1 1 calc R . .
C39 C 0.7482(6) 0.5900(3) -0.0702(3) 0.1040(18) Uani 1 1 d U . .
H39 H 0.6675 0.5656 -0.1006 0.138 Uiso 1 1 calc R . .
C40 C 0.8204(8) 0.5220(4) -0.0737(4) 0.161(3) Uani 1 1 d U . .
H40 H 0.9006 0.5608 -0.0545 0.214 Uiso 1 1 calc R . .
C41 C 0.8190(3) 0.4137(3) -0.0956(2) 0.0670(10) Uani 1 1 d U C .
H41a H 0.8926 0.4066 -0.1186 0.089 Uiso 1 1 calc R . .
H41b H 0.7499 0.3824 -0.1453 0.089 Uiso 1 1 calc R . .
B42 B 0.8107(3) 0.3434(3) -0.01324(19) 0.0410(7) Uani 1 1 d U . .
O43 O 0.8998(6) 0.2878(6) 0.0206(4) 0.0403(14) Uani 0.40 1 d PU C 3
C44 C 0.8693(6) 0.2486(6) 0.1065(4) 0.0345(13) Uani 0.40 1 d PU C 3
C45 C 0.7288(6) 0.2484(5) 0.0907(4) 0.0323(12) Uani 0.40 1 d PU C 3
O46 O 0.7193(8) 0.3379(6) 0.0343(6) 0.0394(17) Uani 0.40 1 d PU C 3
C47 C 0.6489(9) 0.1447(8) 0.0350(8) 0.052(2) Uani 0.40 1 d PU C 3
H47a H 0.6814 0.1254 -0.0186 0.078 Uiso 0.40 1 calc PR C 3
H47b H 0.5680 0.1576 0.0162 0.078 Uiso 0.40 1 calc PR C 3
H47c H 0.6460 0.0845 0.0718 0.078 Uiso 0.40 1 calc PR C 3
C50 C 0.9479(8) 0.3329(8) 0.1842(7) 0.051(2) Uani 0.40 1 d PU C 3
H50a H 0.9276 0.4048 0.1789 0.077 Uiso 0.40 1 calc PR C 3
H50b H 1.0322 0.3372 0.1810 0.077 Uiso 0.40 1 calc PR C 3
H50c H 0.9339 0.3103 0.2422 0.077 Uiso 0.40 1 calc PR C 3
O43' O 0.8522(4) 0.2474(4) -0.0066(3) 0.0432(10) Uani 0.60 1 d PU C 4
C44' C 0.8071(5) 0.1994(4) 0.0700(3) 0.0414(10) Uani 0.60 1 d PU C 4
C45' C 0.7832(5) 0.3007(4) 0.1283(3) 0.0367(9) Uani 0.60 1 d PU C 4
O46' O 0.7572(5) 0.3744(4) 0.0578(4) 0.0392(12) Uani 0.60 1 d PU C 4
C47' C 0.6902(7) 0.1119(5) 0.0297(5) 0.0552(17) Uani 0.60 1 d PU C 4
H47a' H 0.7099 0.0506 -0.0060 0.083 Uiso 0.60 1 calc PR C 4
H47b' H 0.6341 0.1453 -0.0091 0.083 Uiso 0.60 1 calc PR C 4
H47c' H 0.6535 0.0851 0.0791 0.083 Uiso 0.60 1 calc PR C 4
C50' C 0.8973(6) 0.3648(5) 0.1970(4) 0.0551(16) Uani 0.60 1 d PU C 4
H50a' H 0.9647 0.3785 0.1657 0.083 Uiso 0.60 1 calc PR C 4
H50b' H 0.9162 0.3214 0.2458 0.083 Uiso 0.60 1 calc PR C 4
H50c' H 0.8822 0.4348 0.2224 0.083 Uiso 0.60 1 calc PR C 4
C48 C 0.9033(3) 0.1399(3) 0.1159(2) 0.0606(8) Uani 1 1 d U . .
H48a H 0.8566 0.0856 0.0655 0.091 Uiso 1 1 calc R C 3
H48b H 0.8870 0.1165 0.1732 0.091 Uiso 1 1 calc R C 3
H48c H 0.9887 0.1466 0.1153 0.091 Uiso 1 1 calc R C 3
C49 C 0.6784(3) 0.2787(2) 0.17667(19) 0.0497(7) Uani 1 1 d U . .
H49a H 0.7319 0.3434 0.2136 0.075 Uiso 1 1 calc R C 3
H49b H 0.6730 0.2172 0.2120 0.075 Uiso 1 1 calc R C 3
H49c H 0.5988 0.2947 0.1586 0.075 Uiso 1 1 calc R C 3

loop_
_atom_site_aniso_label
_atom_site_aniso_U_11
_atom_site_aniso_U_22
_atom_site_aniso_U_33
_atom_site_aniso_U_23
_atom_site_aniso_U_13
_atom_site_aniso_U_12
C1 0.0336(13) 0.0454(14) 0.0408(14) 0.0141(11) 0.0092(10) 0.0113(11)
C2 0.0460(15) 0.0385(13) 0.0378(13) 0.0117(11) 0.0135(11) 0.0101(11)
B3 0.0338(15) 0.0509(17) 0.0362(15) 0.0080(12) 0.0046(11) 0.0131(13)
B4 0.0346(15) 0.0400(16) 0.0464(17) 0.0093(13) 0.0061(12) 0.0039(12)
B5 0.0368(16) 0.0545(19) 0.0483(17) 0.0210(15) 0.0007(13) 0.0112(14)
B6 0.0345(16) 0.060(2) 0.0457(17) 0.0088(15) 0.0033(13) -0.0067(14)
B7 0.0429(17) 0.0555(18) 0.0383(16) 0.0093(13) 0.0109(13) 0.0147(14)
B8 0.0351(15) 0.0517(18) 0.0393(15) 0.0047(13) 0.0088(12) 0.0016(13)
B9 0.0473(18) 0.0489(18) 0.0461(17) 0.0184(14) 0.0097(14) 0.0018(14)
B10 0.0459(18) 0.059(2) 0.0368(16) 0.0134(14) -0.0034(13) 0.0011(15)
B11 0.0503(19) 0.0484(18) 0.0385(16) 0.0033(13) 0.0102(13) 0.0015(14)
B12 0.0459(18) 0.0552(19) 0.0350(15) 0.0092(13) 0.0090(13) -0.0008(14)
C13 0.0470(16) 0.0493(16) 0.0572(17) 0.0134(13) 0.0251(13) 0.0163(13)
C14 0.040(2) 0.046(2) 0.035(2) 0.0077(17) 0.0151(17) 0.0098(18)
C15 0.034(2) 0.044(2) 0.040(2) 0.0054(19) 0.0142(17) 0.0110(18)
C14' 0.047(6) 0.045(5) 0.066(7) 0.016(5) 0.014(5) 0.008(5)
C15' 0.050(7) 0.037(5) 0.052(6) -0.007(4) 0.012(5) 0.009(5)
C16 0.0508(16) 0.0482(15) 0.0382(14) 0.0111(11) 0.0122(11) 0.0133(12)
B17 0.0351(15) 0.0424(15) 0.0304(13) 0.0091(11) 0.0062(11) 0.0054(12)
O18 0.0360(9) 0.0382(9) 0.0389(9) 0.0070(7) 0.0155(7) 0.0070(7)
C19 0.0295(12) 0.0371(13) 0.0420(13) 0.0019(10) 0.0116(10) 0.0046(10)
C20 0.0366(14) 0.0507(15) 0.0308(12) -0.0010(11) 0.0085(10) 0.0081(11)
O21 0.0468(11) 0.0437(10) 0.0313(9) 0.0089(7) 0.0125(7) 0.0094(8)
C22 0.0427(16) 0.0388(15) 0.081(2) -0.0051(14) 0.0165(14) -0.0001(12)
C23 0.0379(14) 0.0493(15) 0.0497(15) 0.0131(12) 0.0114(12) 0.0102(12)
C24 0.058(2) 0.088(2) 0.0372(15) -0.0073(15) -0.0044(13) 0.0173(17)
C25 0.0560(18) 0.071(2) 0.0480(16) 0.0122(14) 0.0273(14) 0.0175(15)
C26 0.0567(18) 0.0484(16) 0.0453(15) 0.0177(12) 0.0143(13) 0.0100(13)
C27 0.0492(16) 0.0511(16) 0.0408(14) 0.0164(12) 0.0165(12) 0.0110(13)
B28 0.0446(19) 0.085(3) 0.0505(19) 0.0298(18) 0.0124(15) 0.0071(18)
B29 0.071(3) 0.061(2) 0.054(2) 0.0121(17) 0.0122(18) -0.0131(19)
B30 0.077(3) 0.0408(18) 0.061(2) 0.0067(15) 0.0106(18) 0.0134(17)
B31 0.0514(19) 0.0439(17) 0.0503(18) 0.0044(14) 0.0061(14) 0.0143(14)
B32 0.0484(19) 0.072(2) 0.0415(17) 0.0185(16) 0.0136(14) 0.0053(16)
B33 0.062(2) 0.082(3) 0.0475(19) 0.0093(18) 0.0101(17) -0.021(2)
B34 0.091(3) 0.050(2) 0.059(2) -0.0073(17) 0.018(2) -0.006(2)
B35 0.062(2) 0.052(2) 0.069(2) -0.0025(17) 0.0194(18) 0.0130(17)
B36 0.0485(19) 0.0482(18) 0.0496(18) 0.0036(14) 0.0183(14) 0.0048(14)
B37 0.060(2) 0.058(2) 0.054(2) -0.0032(16) 0.0176(17) -0.0043(17)
C38 0.080(2) 0.070(2) 0.0458(16) 0.0296(15) 0.0218(15) 0.0225(17)
C39 0.208(6) 0.059(2) 0.080(3) 0.0298(19) 0.094(3) 0.043(3)
C40 0.349(10) 0.102(3) 0.128(4) 0.084(3) 0.187(6) 0.121(5)
C41 0.075(2) 0.095(3) 0.0589(19) 0.0484(18) 0.0389(17) 0.046(2)
B42 0.0467(17) 0.0504(17) 0.0320(14) 0.0133(12) 0.0140(12) 0.0158(14)
O43 0.038(3) 0.056(4) 0.034(3) 0.013(3) 0.013(2) 0.017(3)
C44 0.034(3) 0.040(3) 0.027(3) 0.011(3) -0.001(2) 0.002(3)
C45 0.037(3) 0.028(3) 0.030(3) 0.011(2) 0.001(3) 0.004(3)
O46 0.048(5) 0.042(4) 0.041(4) 0.025(3) 0.020(3) 0.022(3)
C47 0.041(5) 0.040(5) 0.065(5) 0.007(4) -0.011(4) 0.003(3)
C50 0.046(5) 0.057(5) 0.041(4) 0.007(3) -0.007(4) -0.001(4)
O43' 0.053(3) 0.047(3) 0.036(2) 0.0114(17) 0.0161(19) 0.0186(19)
C44' 0.049(3) 0.041(2) 0.039(2) 0.0118(19) 0.013(2) 0.013(2)
C45' 0.043(3) 0.042(2) 0.027(2) 0.0138(18) 0.0093(18) 0.007(2)
O46' 0.054(3) 0.036(3) 0.036(3) 0.0146(19) 0.020(2) 0.013(2)
C47' 0.071(5) 0.034(3) 0.053(3) 0.001(3) 0.004(3) 0.002(3)
C50' 0.062(4) 0.055(4) 0.034(3) 0.006(2) -0.001(3) -0.012(3)
C48 0.063(2) 0.066(2) 0.0627(19) 0.0254(15) 0.0093(15) 0.0327(16)
C49 0.0565(17) 0.0529(16) 0.0473(15) 0.0195(13) 0.0255(13) 0.0096(13)

loop_
_atom_type_symbol
_atom_type_description
_atom_type_scat_dispersion_real
_atom_type_scat_dispersion_imag
_atom_type_scat_source
C C 0.0033 0.0016 'International Tables Vol C Tables 4.2.6.8 and 6.1.1.4'
H H 0.0000 0.0000 'International Tables Vol C Tables 4.2.6.8 and 6.1.1.4'
B B 0.0013 0.0007 'International Tables Vol C Tables 4.2.6.8 and 6.1.1.4'
O O 0.0106 0.0060 'International Tables Vol C Tables 4.2.6.8 and 6.1.1.4'

loop_
_geom_angle_atom_site_label_1
_geom_angle_atom_site_label_2
_geom_angle_atom_site_label_3
_geom_angle
C13 C1 C2 118.94(19)
C13 C1 B4 121.2(2)
C2 C1 B4 109.9(2)
C13 C1 B5 121.0(2)
C2 C1 B5 110.5(2)
B4 C1 B5 62.68(16)
C13 C1 B3 117.2(2)
C2 C1 B3 60.62(16)
B4 C1 B3 62.26(17)
B5 C1 B3 114.0(2)
C13 C1 B6 116.9(2)
C2 C1 B6 60.87(18)
B4 C1 B6 114.3(2)
B5 C1 B6 62.85(18)
B3 C1 B6 113.4(2)
C1 C2 B7 112.5(2)
C1 C2 B11 111.8(2)
B7 C2 B11 63.52(18)
C1 C2 B3 61.60(16)
B7 C2 B3 63.37(18)
B11 C2 B3 115.8(2)
C1 C2 B6 61.73(17)
B7 C2 B6 115.2(2)
B11 C2 B6 62.22(19)
B3 C2 B6 115.0(2)
C2 B3 C1 57.78(16)
C2 B3 B8 104.0(2)
C1 B3 B8 105.2(2)
C2 B3 B4 104.7(2)
C1 B3 B4 58.45(15)
B8 B3 B4 60.63(18)
C2 B3 B7 57.89(16)
C1 B3 B7 105.0(2)
B8 B3 B7 59.92(17)
B4 B3 B7 108.4(2)
C1 B4 B3 59.29(16)
C1 B4 B9 104.9(2)
B3 B4 B9 107.6(2)
C1 B4 B5 58.83(16)
B3 B4 B5 108.4(2)
B9 B4 B5 60.14(18)
C1 B4 B8 104.8(2)
B3 B4 B8 59.39(17)
B9 B4 B8 59.89(18)
B5 B4 B8 108.1(2)
C1 B5 B10 104.9(2)
C1 B5 B4 58.49(16)
B10 B5 B4 108.6(2)
C1 B5 B9 104.5(2)
B10 B5 B9 60.65(19)
B4 B5 B9 59.90(17)
C1 B5 B6 59.08(17)
B10 B5 B6 59.03(19)
B4 B5 B6 107.8(2)
B9 B5 B6 107.2(2)
C2 B6 C1 57.40(16)
C2 B6 B10 104.8(2)
C1 B6 B10 104.7(2)
C2 B6 B11 58.55(18)
C1 B6 B11 105.3(2)
B10 B6 B11 60.8(2)
C2 B6 B5 104.0(2)
C1 B6 B5 58.07(16)
B10 B6 B5 59.76(19)
B11 B6 B5 108.2(2)
C2 B7 B8 104.3(2)
C2 B7 B12 104.2(2)
B8 B7 B12 60.48(18)
C2 B7 B3 58.74(16)
B8 B7 B3 59.44(17)
B12 B7 B3 107.7(2)
C2 B7 B11 58.65(17)
B8 B7 B11 108.1(2)
B12 B7 B11 59.65(17)
B3 B7 B11 108.0(2)
B3 B8 B7 60.64(17)
B3 B8 B9 108.0(2)
B7 B8 B9 108.0(2)
B3 B8 B4 59.97(17)
B7 B8 B4 108.4(2)
B9 B8 B4 59.88(18)
B3 B8 B12 108.3(2)
B7 B8 B12 60.03(17)
B9 B8 B12 59.68(19)
B4 B8 B12 107.7(2)
B12 B9 B4 108.6(2)
B12 B9 B8 60.45(18)
B4 B9 B8 60.24(17)
B12 B9 B5 108.2(2)
B4 B9 B5 59.96(17)
B8 B9 B5 108.2(2)
B12 B9 B10 60.51(19)
B4 B9 B10 107.6(2)
B8 B9 B10 108.5(2)
B5 B9 B10 59.35(19)
B6 B10 B5 61.22(19)
B6 B10 B11 59.89(19)
B5 B10 B11 108.7(2)
B6 B10 B9 108.4(2)
B5 B10 B9 60.00(19)
B11 B10 B9 107.0(2)
B6 B10 B12 107.5(2)
B5 B10 B12 107.7(2)
B11 B10 B12 59.37(18)
B9 B10 B12 59.22(19)
C2 B11 B6 59.23(17)
C2 B11 B12 103.9(2)
B6 B11 B12 108.1(2)
C2 B11 B10 104.1(2)
B6 B11 B10 59.3(2)
B12 B11 B10 60.70(19)
C2 B11 B7 57.84(16)
B6 B11 B7 108.1(2)
B12 B11 B7 59.99(18)
B10 B11 B7 108.3(2)
B11 B12 B9 108.3(2)
B11 B12 B7 60.36(18)
B9 B12 B7 107.7(2)
B11 B12 B8 107.9(2)
B9 B12 B8 59.87(18)
B7 B12 B8 59.49(18)
B11 B12 B10 59.93(19)
B9 B12 B10 60.27(19)
B7 B12 B10 108.0(2)
B8 B12 B10 107.9(2)
C14 C13 C14' 33.2(4)
C14 C13 C1 115.3(2)
C14' C13 C1 115.0(4)
C15 C14 C13 124.7(3)
C14 C15 C16 127.1(4)
C15' C14' C13 126.1(7)
C14' C15' C16 126.1(6)
C15' C16 C15 30.6(4)
C15' C16 B17 118.2(4)
C15 C16 B17 111.8(2)
O18 B17 O21 113.5(2)
O18 B17 C16 124.2(2)
O21 B17 C16 122.2(2)
B17 O18 C19 107.79(19)
O18 C19 C23 107.0(2)
O18 C19 C22 108.1(2)
C23 C19 C22 110.0(2)
O18 C19 C20 101.97(19)
C23 C19 C20 113.7(2)
C22 C19 C20 115.3(2)
O21 C20 C25 108.1(2)
O21 C20 C24 105.7(2)
C25 C20 C24 110.8(2)
O21 C20 C19 102.64(18)
C25 C20 C19 115.3(2)
C24 C20 C19 113.5(2)
B17 O21 C20 106.83(19)
C38 C26 C27 119.7(2)
C38 C26 B29 120.2(3)
C27 C26 B29 110.2(2)
C38 C26 B30 121.3(3)
C27 C26 B30 110.0(2)
B29 C26 B30 62.4(2)
C38 C26 B28 117.1(3)
C27 C26 B28 61.17(18)
B29 C26 B28 61.9(2)
B30 C26 B28 113.2(3)
C38 C26 B31 118.4(3)
C27 C26 B31 60.80(18)
B29 C26 B31 113.6(2)
B30 C26 B31 62.1(2)
B28 C26 B31 113.3(2)
C26 C27 B36 112.2(2)
C26 C27 B32 111.9(2)
B36 C27 B32 62.74(19)
C26 C27 B31 61.66(18)
B36 C27 B31 63.1(2)
B32 C27 B31 115.0(2)
C26 C27 B28 61.48(18)
B36 C27 B28 114.2(2)
B32 C27 B28 62.35(19)
B31 C27 B28 114.3(2)
C27 B28 C26 57.35(17)
C27 B28 B29 104.6(3)
C26 B28 B29 58.7(2)
C27 B28 B32 58.48(18)
C26 B28 B32 105.4(2)
B29 B28 B32 108.9(3)
C27 B28 B33 104.9(2)
C26 B28 B33 105.6(3)
B29 B28 B33 60.5(2)
B32 B28 B33 60.7(2)
C26 B29 B28 59.4(2)
C26 B29 B30 58.8(2)
B28 B29 B30 108.2(3)
C26 B29 B34 105.2(3)
B28 B29 B34 108.1(3)
B30 B29 B34 59.7(2)
C26 B29 B33 105.8(3)
B28 B29 B33 60.1(2)
B30 B29 B33 108.0(3)
B34 B29 B33 60.1(3)
C26 B30 B34 105.6(3)
C26 B30 B31 59.28(19)
B34 B30 B31 108.4(3)
C26 B30 B29 58.8(2)
B34 B30 B29 60.2(2)
B31 B30 B29 108.2(3)
C26 B30 B35 105.6(2)
B34 B30 B35 60.4(2)
B31 B30 B35 59.8(2)
B29 B30 B35 108.4(3)
C27 B31 C26 57.54(17)
C27 B31 B30 104.5(2)
C26 B31 B30 58.6(2)
C27 B31 B35 104.7(2)
C26 B31 B35 105.6(2)
B30 B31 B35 60.5(2)
C27 B31 B36 58.16(17)
C26 B31 B36 104.9(2)
B30 B31 B36 108.1(2)
B35 B31 B36 60.1(2)
C27 B32 B36 58.42(18)
C27 B32 B28 59.17(18)
B36 B32 B28 108.0(2)
C27 B32 B37 104.4(3)
B36 B32 B37 60.0(2)
B28 B32 B37 107.5(3)
C27 B32 B33 104.8(2)
B36 B32 B33 107.7(3)
B28 B32 B33 59.8(2)
B37 B32 B33 59.6(2)
B37 B33 B28 107.6(3)
B37 B33 B34 60.5(2)
B28 B33 B34 107.3(3)
B37 B33 B29 108.0(3)
B28 B33 B29 59.5(2)
B34 B33 B29 59.7(2)
B37 B33 B32 60.0(2)
B28 B33 B32 59.5(2)
B34 B33 B32 107.9(3)
B29 B33 B32 107.2(3)
B30 B34 B29 60.1(2)
B30 B34 B33 108.3(3)
B29 B34 B33 60.2(2)
B30 B34 B35 60.4(2)
B29 B34 B35 108.4(3)
B33 B34 B35 108.0(3)
B30 B34 B37 108.1(3)
B29 B34 B37 107.7(3)
B33 B34 B37 59.6(2)
B35 B34 B37 59.9(2)
B31 B35 B36 60.12(19)
B31 B35 B30 59.6(2)
B36 B35 B30 107.3(3)
B31 B35 B37 107.8(3)
B36 B35 B37 59.7(2)
B30 B35 B37 107.3(3)
B31 B35 B34 107.2(3)
B36 B35 B34 107.6(3)
B30 B35 B34 59.2(2)
B37 B35 B34 60.2(2)
C27 B36 B32 58.84(18)
C27 B36 B37 105.0(2)
B32 B36 B37 60.3(2)
C27 B36 B35 104.9(2)
B32 B36 B35 108.7(3)
B37 B36 B35 60.3(2)
C27 B36 B31 58.73(18)
B32 B36 B31 108.2(2)
B37 B36 B31 108.0(2)
B35 B36 B31 59.8(2)
B33 B37 B36 108.1(3)
B33 B37 B32 60.4(2)
B36 B37 B32 59.6(2)
B33 B37 B35 108.2(3)
B36 B37 B35 60.0(2)
B32 B37 B35 107.9(2)
B33 B37 B34 59.9(2)
B36 B37 B34 107.5(3)
B32 B37 B34 107.8(3)
B35 B37 B34 59.9(2)
C39 C38 C26 114.8(3)
C40 C39 C38 124.0(7)
C39 C40 C41 141.0(8)
C40 C41 B42 114.1(3)
O46 B42 O43' 106.3(4)
O46 B42 O46' 25.4(3)
O43' B42 O46' 114.1(4)
O46 B42 O43 113.8(5)
O43' B42 O43 29.7(2)
O46' B42 O43 107.8(4)
O46 B42 C41 123.0(4)
O43' B42 C41 124.4(3)
O46' B42 C41 121.5(4)
O43 B42 C41 123.0(4)
B42 O43 C44 106.6(5)
C48 C44 O43 109.8(5)
C48 C44 C50 108.2(6)
O43 C44 C50 105.7(6)
C48 C44 C45 116.0(5)
O43 C44 C45 100.9(5)
C50 C44 C45 115.5(6)
O46 C45 C47 106.4(6)
O46 C45 C49 106.8(6)
C47 C45 C49 109.7(6)
O46 C45 C44 102.0(6)
C47 C45 C44 114.6(6)
C49 C45 C44 116.2(5)
B42 O46 C45 106.8(7)
B42 O43' C44' 106.5(4)
O43' C44' C48 107.3(4)
O43' C44' C47' 107.8(5)
C48 C44' C47' 108.4(4)
O43' C44' C45' 103.3(4)
C48 C44' C45' 116.7(4)
C47' C44' C45' 112.7(4)
O46' C45' C49 109.4(4)
O46' C45' C50' 106.2(4)
C49 C45' C50' 109.6(4)
O46' C45' C44' 101.7(4)
C49 C45' C44' 116.2(4)
C50' C45' C44' 112.8(5)
B42 O46' C45' 106.4(5)
C44 C48 C44' 34.8(3)
C45' C49 C45 33.8(3)

loop_
_geom_bond_atom_site_label_1
_geom_bond_atom_site_label_2
_geom_bond_distance
C1 C13 1.533(3)
C1 C2 1.650(4)
C1 B4 1.701(4)
C1 B5 1.707(4)
C1 B3 1.716(4)
C1 B6 1.725(4)
C2 B7 1.684(4)
C2 B11 1.699(4)
C2 B3 1.700(4)
C2 B6 1.711(4)
B3 B8 1.756(4)
B3 B4 1.766(4)
B3 B7 1.777(4)
B4 B9 1.771(4)
B4 B5 1.772(4)
B4 B8 1.778(4)
B5 B10 1.764(5)
B5 B9 1.776(5)
B5 B6 1.790(5)
B6 B10 1.751(5)
B6 B11 1.762(5)
B7 B8 1.764(5)
B7 B12 1.774(4)
B7 B11 1.780(4)
B8 B9 1.772(5)
B8 B12 1.782(4)
B9 B12 1.768(5)
B9 B10 1.787(5)
B10 B11 1.778(5)
B10 B12 1.792(5)
B11 B12 1.768(4)
C13 C14 1.482(3)
C13 C14' 1.490(4)
C14 C15 1.324(4)
C15 C16 1.487(4)
C14' C15' 1.325(5)
C15' C16 1.475(5)
C16 B17 1.572(4)
B17 O18 1.360(3)
B17 O21 1.370(3)
O18 C19 1.464(3)
C19 C23 1.514(4)
C19 C22 1.520(4)
C19 C20 1.566(4)
C20 O21 1.461(3)
C20 C25 1.516(4)
C20 C24 1.522(4)
C26 C38 1.541(4)
C26 C27 1.644(4)
C26 B29 1.703(5)
C26 B30 1.703(5)
C26 B28 1.716(4)
C26 B31 1.716(5)
C27 B36 1.691(4)
C27 B32 1.699(4)
C27 B31 1.701(4)
C27 B28 1.711(5)
B28 B29 1.758(6)
B28 B32 1.765(4)
B28 B33 1.769(6)
B29 B30 1.765(6)
B29 B34 1.767(6)
B29 B33 1.776(5)
B30 B34 1.758(5)
B30 B31 1.764(5)
B30 B35 1.781(6)
B31 B35 1.769(5)
B31 B36 1.775(5)
B32 B36 1.764(5)
B32 B37 1.777(6)
B32 B33 1.785(6)
B33 B37 1.770(5)
B33 B34 1.775(7)
B34 B35 1.781(6)
B34 B37 1.786(6)
B35 B36 1.775(5)
B35 B37 1.781(6)
B36 B37 1.771(5)
C38 C39 1.443(5)
C39 C40 1.277(7)
C40 C41 1.334(6)
C41 B42 1.570(4)
B42 O46 1.348(10)
B42 O43' 1.354(5)
B42 O46' 1.361(7)
B42 O43 1.374(7)
O43 C44 1.480(9)
C44 C48 1.469(7)
C44 C50 1.506(11)
C44 C45 1.572(9)
C45 O46 1.453(10)
C45 C47 1.497(12)
C45 C49 1.525(7)
O43' C44' 1.458(6)
C44' C48 1.525(6)
C44' C47' 1.534(9)
C44' C45' 1.537(7)
C45' O46' 1.476(7)
C45' C49 1.490(5)
C45' C50' 1.534(8)
